data_1569269
loop_
_publ_author_name
'D&#xed;az-Torres, Ra&#xfa;l'
'Chastanet, Guillaume'
'Collet, Eric'
'Trzop, Elzbieta'
'Harding, Phimphaka'
'Harding, David J.'

_publ_section_title
;
 Bidirectional photoswitchability in an iron(iii) spin crossover complex:
 symmetry-breaking and solvent effects.
;
_journal_issue 26
_journal_name_full 'Chemical science'
_journal_page_first 7185
_journal_page_last 7191
_journal_paper_doi 10.1039/d3sc01495a
_journal_volume 14
_journal_year 2023
_chemical_formula_moiety 'C32 H20 Fe I2 N4 O2, 2(C H4 O), N O3'
_chemical_formula_sum 'C34 H28 Fe I2 N5 O7'
_chemical_formula_weight 928.26
_chemical_melting_point ?
_chemical_properties_physical Light-sensitive,Photo-sensitive
_space_group_crystal_system triclinic
_space_group_IT_number 2
_space_group_name_Hall '-P 1'
_space_group_name_H-M_alt 'P -1'
_atom_sites_solution_hydrogens geom
_atom_sites_solution_primary dual
_atom_sites_solution_secondary difmap
_audit_creation_method
;
Olex2 1.2
(compiled 2018.05.29 svn.r3508 for OlexSys, GUI svn.r5506)
;
_audit_update_record
;
2022-11-16 deposited with the CCDC.	2023-06-01 downloaded from the CCDC.
;
_cell_angle_alpha 82.206(3)
_cell_angle_beta 69.547(3)
_cell_angle_gamma 69.329(3)
_cell_formula_units_Z 2
_cell_length_a 11.9612(5)
_cell_length_b 12.2958(4)
_cell_length_c 12.6524(4)
_cell_measurement_reflns_used 7215
_cell_measurement_temperature 10.0
_cell_measurement_theta_max 31.2680
_cell_measurement_theta_min 3.3530
_cell_volume 1631.11(11)
_computing_cell_refinement 'CrysAlisPro 1.171.41.95a (Rigaku OD, 2021)'
_computing_data_collection 'CrysAlisPro 1.171.41.95a (Rigaku OD, 2021)'
_computing_data_reduction 'CrysAlisPro 1.171.41.95a (Rigaku OD, 2021)'
_computing_molecular_graphics 'Olex2 (Dolomanov et al., 2009)'
_computing_publication_material 'Olex2 (Dolomanov et al., 2009)'
_computing_structure_refinement 'ShelXL (Sheldrick, 2015)'
_computing_structure_solution 'SHELXT 2014/5 (Sheldrick, 2014)'
_diffrn_ambient_temperature 10.0
_diffrn_detector 'CCD plate'
_diffrn_detector_area_resol_mean 16.1852
_diffrn_detector_type Sapphire3
_diffrn_measured_fraction_theta_full 0.973
_diffrn_measured_fraction_theta_max 0.969
_diffrn_measurement_details
;
List of Runs (angles in degrees, time in seconds):

  # Type    Start    End  Width  t~exp~   \w     \q     \k     \f   Frames
#--------------------------------------------------------------------------
  1  \w    -99.00  -5.00   1.00   20.00    --  -28.40 -57.00-120.00   94
  2  \w    -99.00  -5.00   1.00   20.00    --  -28.40 -57.00  60.00   94
  3  \w   -108.00 -35.00   1.00   20.00    --  -28.40-178.00  60.00   73
  4  \w    -95.00  18.00   1.00   20.00    --  -28.40  19.00  30.00  113
  5  \w     -3.00   0.00   1.00   20.00    --   30.12  77.00   0.00    3
  6  \w    -25.00  75.00   1.00   20.00    --   30.12 -99.00 -30.00  100
  7  \w    -25.00  75.00   1.00   20.00    --   30.12 -99.00-120.00  100
  8  \w     32.00 112.00   1.00   20.00    --   30.12-178.00-180.00   80
  9  \w    -99.00 -74.00   1.00   20.00    --  -28.40 -57.00 150.00   25
;
_diffrn_measurement_device 'four-circle diffractometer'
_diffrn_measurement_device_type 'Xcalibur, Sapphire3'
_diffrn_measurement_method '\w scans'
_diffrn_orient_matrix_type 'CrysAlisPro convention (1999,Acta A55,543-557)'
_diffrn_orient_matrix_UB_11 0.0487959000
_diffrn_orient_matrix_UB_12 -0.0461216000
_diffrn_orient_matrix_UB_13 -0.0338414000
_diffrn_orient_matrix_UB_21 0.0457263000
_diffrn_orient_matrix_UB_22 0.0228352000
_diffrn_orient_matrix_UB_23 0.0026816000
_diffrn_orient_matrix_UB_31 0.0045433000
_diffrn_orient_matrix_UB_32 -0.0339638000
_diffrn_orient_matrix_UB_33 0.0492769000
_diffrn_radiation_monochromator graphite
_diffrn_radiation_probe x-ray
_diffrn_radiation_type MoK\a
_diffrn_radiation_wavelength 0.71073
_diffrn_reflns_av_R_equivalents 0.0500
_diffrn_reflns_av_unetI/netI 0.0628
_diffrn_reflns_Laue_measured_fraction_full 0.973
_diffrn_reflns_Laue_measured_fraction_max 0.969
_diffrn_reflns_limit_h_max 15
_diffrn_reflns_limit_h_min -15
_diffrn_reflns_limit_k_max 15
_diffrn_reflns_limit_k_min -15
_diffrn_reflns_limit_l_max 16
_diffrn_reflns_limit_l_min -16
_diffrn_reflns_number 19809
_diffrn_reflns_point_group_measured_fraction_full 0.973
_diffrn_reflns_point_group_measured_fraction_max 0.969
_diffrn_reflns_theta_full 25.242
_diffrn_reflns_theta_max 26.999
_diffrn_reflns_theta_min 3.129
_diffrn_source 'fine-focus sealed X-ray tube'
_diffrn_source_type 'Enhance (Mo) X-ray Source'
_exptl_absorpt_coefficient_mu 2.414
_exptl_absorpt_correction_T_max 0.945
_exptl_absorpt_correction_T_min 0.747
_exptl_absorpt_correction_type analytical
_exptl_absorpt_process_details
;
CrysAlisPro 1.171.41.95a (Rigaku Oxford Diffraction, 2021)
Analytical numeric absorption correction using a multifaceted crystal
model based on expressions derived by R.C. Clark & J.S. Reid.
(Clark, R. C. & Reid, J. S. (1995). Acta Cryst. A51, 887-897)
Empirical absorption correction using spherical harmonics,
implemented in SCALE3 ABSPACK scaling algorithm.
;
_exptl_crystal_colour 'dark black'
_exptl_crystal_colour_modifier dark
_exptl_crystal_colour_primary black
_exptl_crystal_density_diffrn 1.890
_exptl_crystal_density_meas ?
_exptl_crystal_density_method none
_exptl_crystal_description block
_exptl_crystal_F_000 910
_exptl_crystal_preparation 'Magnetic properties'
_exptl_crystal_size_max 0.168
_exptl_crystal_size_mid 0.085
_exptl_crystal_size_min 0.026
_refine_diff_density_max 1.757
_refine_diff_density_min -1.522
_refine_diff_density_rms 0.142
_refine_ls_extinction_method none
_refine_ls_goodness_of_fit_ref 1.030
_refine_ls_hydrogen_treatment constr
_refine_ls_matrix_type full
_refine_ls_number_parameters 446
_refine_ls_number_reflns 6903
_refine_ls_number_restraints 0
_refine_ls_restrained_S_all 1.030
_refine_ls_R_factor_all 0.0617
_refine_ls_R_factor_gt 0.0401
_refine_ls_shift/su_max 0.001
_refine_ls_shift/su_mean 0.000
_refine_ls_structure_factor_coef Fsqd
_refine_ls_weighting_details 'w=1/[\s^2^(Fo^2^)+(0.0302P)^2^+1.9752P] where P=(Fo^2^+2Fc^2^)/3'
_refine_ls_weighting_scheme calc
_refine_ls_wR_factor_gt 0.0772
_refine_ls_wR_factor_ref 0.0856
_reflns_Friedel_coverage 0.000
_reflns_number_gt 5326
_reflns_number_total 6903
_reflns_threshold_expression 'I > 2\s(I)'
_cod_data_source_file d3sc01495a2.cif
_cod_data_source_block Feqsal660nm010K
_cod_depositor_comments
;
The following automatic conversions were performed:

data item '_chemical_melting_point' value 'not measured' was changed
to '?' -- the value is undefined or not given.

data item '_exptl_crystal_density_meas' value 'not measured' was
changed to '?' -- the value is perceived as not measured.

Automatic conversion script
Id: cif_fix_values 8170 2020-07-09 18:12:32Z antanas 

 Adding full bibliography for 1569262--1569271.cif.
;
_cod_original_cell_volume 1631.10(11)
_cod_database_code 1569269
_shelx_shelxl_version_number 2017/1
_chemical_oxdiff_formula 'C34 H28 Fe I2 N5 O7'
_shelx_space_group_comment
;
The symmetry employed for this shelxl refinement is uniquely defined
by the following loop, which should always be used as a source of
symmetry information in preference to the above space-group names.
They are only intended as comments.
;
_reflns_odcompleteness_completeness 96.37
_reflns_odcompleteness_iscentric 1
_reflns_odcompleteness_theta 30.44
_olex2_refinement_description
;
1. Fixed Uiso
 At 1.2 times of:
  All C(H) groups
 At 1.5 times of:
  All C(H,H,H) groups, All O(H) groups
2.a Aromatic/amide H refined with riding coordinates:
 C2(H2), C3(H3), C5(H5), C7(H7), C9(H9), C10(H10), C11(H11), C14(H14),
 C15(H15), C16(H16), C18(H18), C19(H19), C21(H21), C23(H23), C25(H25), C26(H26),
  C27(H27), C30(H30), C31(H31), C32(H32)
2.b Idealised Me refined as rotating group:
 C33(H33A,H33B,H33C), C34(H34A,H34B,H34C)
2.c Idealised tetrahedral OH refined as rotating group:
 O3(H3A), O4(H4)
;
_olex2_submission_special_instructions 'No special instructions were received'
_oxdiff_exptl_absorpt_empirical_details
;
Empirical correction (ABSPACK) includes:
- Absorption correction using spherical harmonics
- Frame scaling
;
_oxdiff_exptl_absorpt_empirical_full_max 1.057
_oxdiff_exptl_absorpt_empirical_full_min 0.965

loop_
_space_group_symop_operation_xyz
'x, y, z'
'-x, -y, -z'

loop_
_atom_site_label
_atom_site_type_symbol
_atom_site_fract_x
_atom_site_fract_y
_atom_site_fract_z
_atom_site_U_iso_or_equiv
_atom_site_adp_type
_atom_site_occupancy
_atom_site_site_symmetry_order
_atom_site_calc_flag
_atom_site_refinement_flags_posn
_atom_site_refinement_flags_adp
_atom_site_refinement_flags_occupancy
_atom_site_disorder_assembly
_atom_site_disorder_group
I1 I 0.28016(3) 0.98863(3) 1.05124(3) 0.01769(9) Uani 1 1 d . . . . .
I2 I 0.31402(3) 0.06126(3) 0.59533(3) 0.02042(9) Uani 1 1 d . . . A 4
Fe1 Fe 0.64123(6) 0.44195(6) 0.70346(5) 0.01038(15) Uani 1 1 d . . . . .
O1 O 0.5101(3) 0.5843(3) 0.7080(3) 0.0137(7) Uani 1 1 d . . . . .
O2 O 0.5306(3) 0.3585(3) 0.7809(2) 0.0149(7) Uani 1 1 d . . . . .
O3 O 0.7669(3) 0.8419(3) 0.7787(3) 0.0196(8) Uani 1 1 d . . . . .
H3A H 0.837102 0.846175 0.735966 0.029 Uiso 1 1 calc GR . . . .
O4 O 0.7734(3) 0.6524(3) 0.9164(3) 0.0186(8) Uani 1 1 d . . . . .
H4 H 0.757114 0.714545 0.879157 0.028 Uiso 1 1 calc GR . . . .
O5 O 0.1831(3) 0.8390(3) 0.6031(3) 0.0158(7) Uani 1 1 d . . . . .
O6 O 0.0605(3) 0.8080(3) 0.7694(3) 0.0208(8) Uani 1 1 d . . . . .
O7 O -0.0017(3) 0.8305(3) 0.6234(3) 0.0152(7) Uani 1 1 d . . . . .
N1 N 0.6579(3) 0.4688(3) 0.8463(3) 0.0106(8) Uani 1 1 d . . . . .
N2 N 0.7857(3) 0.2975(3) 0.7054(3) 0.0108(8) Uani 1 1 d . . . . .
N3 N 0.6420(3) 0.4126(3) 0.5540(3) 0.0109(8) Uani 1 1 d . . . . .
N4 N 0.7635(4) 0.5230(3) 0.6099(3) 0.0107(8) Uani 1 1 d . . . . .
N5 N 0.0820(4) 0.8245(3) 0.6662(3) 0.0130(8) Uani 1 1 d . . . . .
C1 C 0.4600(4) 0.6656(4) 0.7857(4) 0.0141(10) Uani 1 1 d . . . . .
C2 C 0.3648(4) 0.7690(4) 0.7720(4) 0.0151(10) Uani 1 1 d . . . . .
H2 H 0.336652 0.776706 0.708938 0.018 Uiso 1 1 calc R . . . .
C3 C 0.3122(5) 0.8578(4) 0.8464(4) 0.0188(11) Uani 1 1 d . . . . .
H3 H 0.248395 0.926020 0.834388 0.023 Uiso 1 1 calc R . . . .
C4 C 0.3513(5) 0.8497(4) 0.9409(4) 0.0167(10) Uani 1 1 d . . . . .
C5 C 0.4384(5) 0.7496(4) 0.9597(4) 0.0173(11) Uani 1 1 d . . . . .
H5 H 0.462094 0.742461 1.025248 0.021 Uiso 1 1 calc R . . . .
C6 C 0.4943(4) 0.6562(4) 0.8845(4) 0.0130(10) Uani 1 1 d . . . . .
C7 C 0.5899(4) 0.5574(4) 0.9093(4) 0.0125(10) Uani 1 1 d . . . . .
H7 H 0.604219 0.557581 0.978591 0.015 Uiso 1 1 calc R . . . .
C8 C 0.7572(4) 0.3791(4) 0.8757(4) 0.0120(10) Uani 1 1 d . . . . .
C9 C 0.7926(4) 0.3748(4) 0.9702(4) 0.0136(10) Uani 1 1 d . . . . .
H9 H 0.750270 0.436796 1.022271 0.016 Uiso 1 1 calc R . . . .
C10 C 0.8907(4) 0.2790(4) 0.9883(4) 0.0155(10) Uani 1 1 d . . . . .
H10 H 0.913394 0.276519 1.053706 0.019 Uiso 1 1 calc R . . . .
C11 C 0.9550(5) 0.1886(4) 0.9142(4) 0.0169(11) Uani 1 1 d . . . . .
H11 H 1.021092 0.124316 0.928562 0.020 Uiso 1 1 calc R . . . .
C12 C 0.9224(4) 0.1914(4) 0.8157(4) 0.0128(10) Uani 1 1 d . . . . .
C13 C 0.8228(4) 0.2885(4) 0.7986(4) 0.0121(10) Uani 1 1 d . . . . .
C14 C 0.9797(4) 0.1019(4) 0.7368(4) 0.0157(10) Uani 1 1 d . . . . .
H14 H 1.045259 0.034316 0.746825 0.019 Uiso 1 1 calc R . . . .
C15 C 0.9405(4) 0.1128(4) 0.6449(4) 0.0148(10) Uani 1 1 d . . . . .
H15 H 0.979468 0.053059 0.590415 0.018 Uiso 1 1 calc R . . . .
C16 C 0.8431(4) 0.2118(4) 0.6320(4) 0.0134(10) Uani 1 1 d . . . . .
H16 H 0.816969 0.218109 0.567991 0.016 Uiso 1 1 calc R . . . .
C17 C 0.4886(4) 0.2968(4) 0.7367(4) 0.0148(10) Uani 1 1 d . . . . .
C18 C 0.4145(4) 0.2310(4) 0.8103(4) 0.0168(10) Uani 1 1 d . . . . .
H18 H 0.397985 0.232452 0.889243 0.020 Uiso 1 1 calc R . . . .
C19 C 0.3670(5) 0.1664(4) 0.7701(4) 0.0201(11) Uani 1 1 d . . . . .
H19 H 0.317598 0.123972 0.821589 0.024 Uiso 1 1 calc R . . . .
C20 C 0.3892(4) 0.1610(4) 0.6549(4) 0.0157(10) Uani 1 1 d . . . . .
C21 C 0.4586(4) 0.2238(4) 0.5809(4) 0.0150(10) Uani 1 1 d . . . . .
H21 H 0.472301 0.221785 0.502453 0.018 Uiso 1 1 calc R . . . .
C22 C 0.5098(4) 0.2912(4) 0.6191(4) 0.0126(10) Uani 1 1 d . . . . .
C23 C 0.5816(4) 0.3522(4) 0.5348(4) 0.0125(10) Uani 1 1 d . . . . .
H23 H 0.585456 0.348267 0.459057 0.015 Uiso 1 1 calc R . . . .
C24 C 0.7168(4) 0.4650(4) 0.4627(4) 0.0108(9) Uani 1 1 d . . . . .
C25 C 0.7325(4) 0.4618(4) 0.3505(4) 0.0139(10) Uani 1 1 d . . . . .
H25 H 0.692141 0.420230 0.326647 0.017 Uiso 1 1 calc R . . . .
C26 C 0.8082(5) 0.5200(4) 0.2707(4) 0.0174(11) Uani 1 1 d . . . . .
H26 H 0.818891 0.516474 0.193031 0.021 Uiso 1 1 calc R . . . .
C27 C 0.8669(4) 0.5816(4) 0.3018(4) 0.0164(10) Uani 1 1 d . . . . .
H27 H 0.915830 0.621870 0.246509 0.020 Uiso 1 1 calc R . . . .
C28 C 0.8543(4) 0.5850(4) 0.4170(4) 0.0138(10) Uani 1 1 d . . . . .
C29 C 0.7789(4) 0.5252(4) 0.4968(4) 0.0111(9) Uani 1 1 d . . . . .
C30 C 0.9107(4) 0.6453(4) 0.4588(4) 0.0163(10) Uani 1 1 d . . . . .
H30 H 0.959200 0.689152 0.408614 0.020 Uiso 1 1 calc R . . . .
C31 C 0.8957(4) 0.6407(4) 0.5708(4) 0.0162(10) Uani 1 1 d . . . . .
H31 H 0.935779 0.679254 0.598759 0.019 Uiso 1 1 calc R . . . .
C32 C 0.8208(4) 0.5787(4) 0.6445(4) 0.0134(10) Uani 1 1 d . . . . .
H32 H 0.810693 0.576401 0.722608 0.016 Uiso 1 1 calc R . . . .
C33 C 0.6720(5) 0.9009(5) 0.7266(4) 0.0241(12) Uani 1 1 d . . . . .
H33A H 0.684422 0.855190 0.663260 0.036 Uiso 1 1 calc GR . . . .
H33B H 0.678546 0.977574 0.698970 0.036 Uiso 1 1 calc GR . . . .
H33C H 0.588079 0.910316 0.782062 0.036 Uiso 1 1 calc GR . . . .
C34 C 0.8802(5) 0.6378(5) 0.9464(4) 0.0229(12) Uani 1 1 d . . . . .
H34A H 0.943811 0.659179 0.882073 0.034 Uiso 1 1 calc GR . . . .
H34B H 0.915298 0.556407 0.967673 0.034 Uiso 1 1 calc GR . . . .
H34C H 0.856037 0.687719 1.010291 0.034 Uiso 1 1 calc GR . . . .

loop_
_atom_site_aniso_label
_atom_site_aniso_U_11
_atom_site_aniso_U_22
_atom_site_aniso_U_33
_atom_site_aniso_U_23
_atom_site_aniso_U_13
_atom_site_aniso_U_12
I1 0.01960(19) 0.01548(17) 0.01526(16) 0.00040(13) -0.00109(13) -0.00733(15)
I2 0.01696(18) 0.02166(19) 0.02582(19) 0.00827(14) -0.00946(15) -0.01074(15)
Fe1 0.0160(4) 0.0096(3) 0.0076(3) 0.0007(3) -0.0050(3) -0.0058(3)
O1 0.0158(18) 0.0130(17) 0.0171(17) 0.0010(14) -0.0111(14) -0.0053(15)
O2 0.0177(18) 0.0146(18) 0.0103(16) 0.0029(13) -0.0022(14) -0.0063(15)
O3 0.0162(19) 0.023(2) 0.0176(18) 0.0020(15) -0.0056(15) -0.0054(17)
O4 0.023(2) 0.0184(19) 0.0208(18) 0.0056(15) -0.0133(16) -0.0104(16)
O5 0.0138(18) 0.0200(19) 0.0143(16) -0.0015(14) -0.0042(14) -0.0063(15)
O6 0.024(2) 0.025(2) 0.0122(17) 0.0051(15) -0.0087(15) -0.0054(17)
O7 0.0171(18) 0.0195(19) 0.0151(17) 0.0001(14) -0.0079(15) -0.0106(16)
N1 0.009(2) 0.015(2) 0.0077(18) 0.0007(16) -0.0024(16) -0.0056(18)
N2 0.011(2) 0.010(2) 0.0142(19) 0.0032(16) -0.0056(16) -0.0060(17)
N3 0.011(2) 0.0067(19) 0.0117(19) 0.0020(15) -0.0028(16) -0.0006(17)
N4 0.011(2) 0.0074(19) 0.0130(19) -0.0046(15) -0.0013(16) -0.0032(17)
N5 0.014(2) 0.009(2) 0.015(2) 0.0004(16) -0.0066(17) -0.0017(18)
C1 0.015(3) 0.019(3) 0.013(2) 0.002(2) -0.005(2) -0.012(2)
C2 0.016(3) 0.015(3) 0.018(2) 0.005(2) -0.008(2) -0.009(2)
C3 0.015(3) 0.016(3) 0.022(3) 0.006(2) -0.006(2) -0.003(2)
C4 0.015(3) 0.015(3) 0.016(2) 0.001(2) 0.000(2) -0.007(2)
C5 0.016(3) 0.023(3) 0.013(2) 0.003(2) -0.001(2) -0.011(2)
C6 0.014(3) 0.018(3) 0.010(2) 0.0032(19) -0.0033(19) -0.010(2)
C7 0.015(3) 0.018(3) 0.009(2) 0.0028(19) -0.0038(19) -0.011(2)
C8 0.010(2) 0.015(2) 0.014(2) 0.0045(19) -0.0051(19) -0.009(2)
C9 0.016(3) 0.014(2) 0.013(2) 0.0023(19) -0.005(2) -0.008(2)
C10 0.016(3) 0.025(3) 0.014(2) 0.008(2) -0.010(2) -0.013(2)
C11 0.018(3) 0.013(3) 0.022(3) 0.009(2) -0.010(2) -0.008(2)
C12 0.012(2) 0.012(2) 0.014(2) 0.0049(19) -0.003(2) -0.007(2)
C13 0.010(2) 0.015(2) 0.014(2) 0.0022(19) -0.0028(19) -0.009(2)
C14 0.012(2) 0.012(2) 0.023(3) 0.011(2) -0.008(2) -0.006(2)
C15 0.016(3) 0.013(2) 0.016(2) -0.0010(19) -0.002(2) -0.007(2)
C16 0.014(3) 0.015(3) 0.010(2) 0.0017(19) -0.0019(19) -0.006(2)
C17 0.010(2) 0.012(2) 0.017(2) 0.006(2) -0.004(2) 0.000(2)
C18 0.012(3) 0.016(3) 0.017(2) 0.006(2) -0.003(2) -0.001(2)
C19 0.015(3) 0.019(3) 0.024(3) 0.009(2) -0.004(2) -0.008(2)
C20 0.012(3) 0.014(3) 0.023(3) 0.000(2) -0.008(2) -0.006(2)
C21 0.011(3) 0.016(3) 0.015(2) 0.006(2) -0.005(2) -0.002(2)
C22 0.009(2) 0.011(2) 0.015(2) 0.0030(19) -0.003(2) -0.001(2)
C23 0.008(2) 0.012(2) 0.012(2) 0.0021(19) -0.0003(19) 0.000(2)
C24 0.005(2) 0.010(2) 0.014(2) 0.0034(18) -0.0032(19) 0.0002(19)
C25 0.012(2) 0.014(3) 0.015(2) 0.0033(19) -0.005(2) -0.004(2)
C26 0.018(3) 0.020(3) 0.010(2) 0.002(2) -0.002(2) -0.004(2)
C27 0.016(3) 0.016(3) 0.015(2) 0.005(2) -0.003(2) -0.006(2)
C28 0.013(3) 0.007(2) 0.016(2) 0.0009(19) 0.000(2) -0.001(2)
C29 0.010(2) 0.006(2) 0.014(2) 0.0007(18) -0.0018(19) -0.0008(19)
C30 0.011(2) 0.008(2) 0.027(3) 0.004(2) -0.001(2) -0.005(2)
C31 0.015(3) 0.014(3) 0.020(3) -0.002(2) -0.003(2) -0.007(2)
C32 0.013(3) 0.013(2) 0.011(2) -0.0032(19) 0.0004(19) -0.004(2)
C33 0.017(3) 0.028(3) 0.026(3) 0.002(2) -0.012(2) -0.002(2)
C34 0.022(3) 0.027(3) 0.021(3) 0.000(2) -0.005(2) -0.011(3)

loop_
_atom_type_symbol
_atom_type_description
_atom_type_scat_dispersion_real
_atom_type_scat_dispersion_imag
_atom_type_scat_source
C C 0.0033 0.0016 'International Tables Vol C Tables 4.2.6.8 and 6.1.1.4'
H H 0.0000 0.0000 'International Tables Vol C Tables 4.2.6.8 and 6.1.1.4'
Fe Fe 0.3463 0.8444 'International Tables Vol C Tables 4.2.6.8 and 6.1.1.4'
I I -0.4742 1.8119 'International Tables Vol C Tables 4.2.6.8 and 6.1.1.4'
N N 0.0061 0.0033 'International Tables Vol C Tables 4.2.6.8 and 6.1.1.4'
O O 0.0106 0.0060 'International Tables Vol C Tables 4.2.6.8 and 6.1.1.4'

loop_
_exptl_crystal_face_index_h
_exptl_crystal_face_index_k
_exptl_crystal_face_index_l
_exptl_crystal_face_perp_dist
11 4 -8 0.0069
-8 -5 11 0.0302
-15 1 1 0.0428
-3 8 -15 0.0741
-9 -9 -16 0.0333
7 17 4 0.0827
-3 -16 5 0.0501
13 10 14 0.0412
-5 0 14 0.0280
-11 -3 8 0.0184

loop_
_geom_angle_atom_site_label_1
_geom_angle_atom_site_label_2
_geom_angle_atom_site_label_3
_geom_angle
_geom_angle_site_symmetry_1
_geom_angle_site_symmetry_3
_geom_angle_publ_flag
O1 Fe1 N1 93.77(15) . . ?
O1 Fe1 N2 175.24(14) . . ?
O1 Fe1 N3 89.47(14) . . ?
O1 Fe1 N4 87.88(14) . . ?
O2 Fe1 O1 94.10(14) . . ?
O2 Fe1 N1 90.54(14) . . ?
O2 Fe1 N2 88.40(14) . . ?
O2 Fe1 N3 93.67(14) . . ?
O2 Fe1 N4 175.35(15) . . ?
N1 Fe1 N2 82.15(16) . . ?
N1 Fe1 N4 93.53(14) . . ?
N2 Fe1 N4 89.92(15) . . ?
N3 Fe1 N1 174.50(15) . . ?
N3 Fe1 N2 94.41(15) . . ?
N3 Fe1 N4 82.14(14) . . ?
C1 O1 Fe1 127.3(3) . . ?
C17 O2 Fe1 127.3(3) . . ?
C33 O3 H3A 109.5 . . ?
C34 O4 H4 109.5 . . ?
C7 N1 Fe1 125.5(3) . . ?
C7 N1 C8 120.9(4) . . ?
C8 N1 Fe1 113.6(3) . . ?
C13 N2 Fe1 113.1(3) . . ?
C16 N2 Fe1 128.0(3) . . ?
C16 N2 C13 118.9(4) . . ?
C23 N3 Fe1 125.6(3) . . ?
C23 N3 C24 120.3(4) . . ?
C24 N3 Fe1 114.1(3) . . ?
C29 N4 Fe1 112.6(3) . . ?
C32 N4 Fe1 128.4(3) . . ?
C32 N4 C29 118.8(4) . . ?
O5 N5 O7 118.8(3) . . ?
O6 N5 O5 121.6(4) . . ?
O6 N5 O7 119.6(4) . . ?
O1 C1 C2 118.8(4) . . ?
O1 C1 C6 124.5(4) . . ?
C2 C1 C6 116.7(4) . . ?
C1 C2 H2 119.0 . . ?
C3 C2 C1 122.0(4) . . ?
C3 C2 H2 119.0 . . ?
C2 C3 H3 119.6 . . ?
C2 C3 C4 120.7(5) . . ?
C4 C3 H3 119.6 . . ?
C3 C4 I1 121.6(4) . . ?
C5 C4 I1 119.5(4) . . ?
C5 C4 C3 119.0(5) . . ?
C4 C5 H5 119.2 . . ?
C4 C5 C6 121.6(4) . . ?
C6 C5 H5 119.2 . . ?
C1 C6 C7 123.1(4) . . ?
C5 C6 C1 119.9(4) . . ?
C5 C6 C7 116.9(4) . . ?
N1 C7 C6 125.7(4) . . ?
N1 C7 H7 117.1 . . ?
C6 C7 H7 117.1 . . ?
C9 C8 N1 126.8(4) . . ?
C9 C8 C13 119.2(4) . . ?
C13 C8 N1 114.1(4) . . ?
C8 C9 H9 120.1 . . ?
C8 C9 C10 119.9(5) . . ?
C10 C9 H9 120.1 . . ?
C9 C10 H10 119.2 . . ?
C11 C10 C9 121.7(4) . . ?
C11 C10 H10 119.2 . . ?
C10 C11 H11 120.1 . . ?
C10 C11 C12 119.8(4) . . ?
C12 C11 H11 120.1 . . ?
C13 C12 C11 117.9(4) . . ?
C14 C12 C11 124.0(4) . . ?
C14 C12 C13 118.0(4) . . ?
N2 C13 C8 117.0(4) . . ?
N2 C13 C12 121.4(4) . . ?
C8 C13 C12 121.6(4) . . ?
C12 C14 H14 120.3 . . ?
C15 C14 C12 119.5(4) . . ?
C15 C14 H14 120.3 . . ?
C14 C15 H15 120.2 . . ?
C14 C15 C16 119.6(5) . . ?
C16 C15 H15 120.2 . . ?
N2 C16 C15 122.6(4) . . ?
N2 C16 H16 118.7 . . ?
C15 C16 H16 118.7 . . ?
O2 C17 C18 118.6(4) . . ?
O2 C17 C22 124.9(4) . . ?
C18 C17 C22 116.5(4) . . ?
C17 C18 H18 119.2 . . ?
C19 C18 C17 121.5(4) . . ?
C19 C18 H18 119.2 . . ?
C18 C19 H19 119.3 . . ?
C18 C19 C20 121.4(4) . . ?
C20 C19 H19 119.3 . . ?
C19 C20 I2 120.6(3) . . ?
C21 C20 I2 120.1(3) . . ?
C21 C20 C19 119.3(4) . . ?
C20 C21 H21 119.5 . . ?
C20 C21 C22 121.0(4) . . ?
C22 C21 H21 119.5 . . ?
C17 C22 C23 123.3(4) . . ?
C21 C22 C17 120.3(4) . . ?
C21 C22 C23 116.4(4) . . ?
N3 C23 C22 124.8(4) . . ?
N3 C23 H23 117.6 . . ?
C22 C23 H23 117.6 . . ?
C25 C24 N3 127.0(4) . . ?
C25 C24 C29 119.4(4) . . ?
C29 C24 N3 113.5(4) . . ?
C24 C25 H25 120.0 . . ?
C24 C25 C26 120.0(4) . . ?
C26 C25 H25 120.0 . . ?
C25 C26 H26 119.2 . . ?
C27 C26 C25 121.7(4) . . ?
C27 C26 H26 119.2 . . ?
C26 C27 H27 120.2 . . ?
C26 C27 C28 119.7(4) . . ?
C28 C27 H27 120.2 . . ?
C29 C28 C27 118.2(4) . . ?
C30 C28 C27 124.7(4) . . ?
C30 C28 C29 117.1(4) . . ?
N4 C29 C24 117.4(4) . . ?
N4 C29 C28 121.7(4) . . ?
C24 C29 C28 120.9(4) . . ?
C28 C30 H30 119.9 . . ?
C31 C30 C28 120.3(4) . . ?
C31 C30 H30 119.9 . . ?
C30 C31 H31 120.3 . . ?
C30 C31 C32 119.3(4) . . ?
C32 C31 H31 120.3 . . ?
N4 C32 C31 122.7(4) . . ?
N4 C32 H32 118.6 . . ?
C31 C32 H32 118.6 . . ?
O3 C33 H33A 109.5 . . ?
O3 C33 H33B 109.5 . . ?
O3 C33 H33C 109.5 . . ?
H33A C33 H33B 109.5 . . ?
H33A C33 H33C 109.5 . . ?
H33B C33 H33C 109.5 . . ?
O4 C34 H34A 109.5 . . ?
O4 C34 H34B 109.5 . . ?
O4 C34 H34C 109.5 . . ?
H34A C34 H34B 109.5 . . ?
H34A C34 H34C 109.5 . . ?
H34B C34 H34C 109.5 . . ?

loop_
_geom_bond_atom_site_label_1
_geom_bond_atom_site_label_2
_geom_bond_distance
_geom_bond_site_symmetry_2
_geom_bond_publ_flag
I1 C4 2.093(5) . ?
I2 C20 2.094(4) . ?
Fe1 O1 1.885(3) . ?
Fe1 O2 1.882(3) . ?
Fe1 N1 1.969(3) . ?
Fe1 N2 1.998(4) . ?
Fe1 N3 1.969(4) . ?
Fe1 N4 2.008(3) . ?
O1 C1 1.326(6) . ?
O2 C17 1.313(5) . ?
O3 H3A 0.8400 . ?
O3 C33 1.436(6) . ?
O4 H4 0.8400 . ?
O4 C34 1.402(5) . ?
O5 N5 1.253(5) . ?
O6 N5 1.242(5) . ?
O7 N5 1.272(4) . ?
N1 C7 1.281(6) . ?
N1 C8 1.427(6) . ?
N2 C13 1.377(5) . ?
N2 C16 1.324(6) . ?
N3 C23 1.298(6) . ?
N3 C24 1.425(5) . ?
N4 C29 1.376(6) . ?
N4 C32 1.324(5) . ?
C1 C2 1.414(7) . ?
C1 C6 1.424(6) . ?
C2 H2 0.9500 . ?
C2 C3 1.362(7) . ?
C3 H3 0.9500 . ?
C3 C4 1.409(7) . ?
C4 C5 1.359(7) . ?
C5 H5 0.9500 . ?
C5 C6 1.408(7) . ?
C6 C7 1.431(6) . ?
C7 H7 0.9500 . ?
C8 C9 1.390(6) . ?
C8 C13 1.397(7) . ?
C9 H9 0.9500 . ?
C9 C10 1.399(7) . ?
C10 H10 0.9500 . ?
C10 C11 1.372(7) . ?
C11 H11 0.9500 . ?
C11 C12 1.424(6) . ?
C12 C13 1.413(6) . ?
C12 C14 1.401(7) . ?
C14 H14 0.9500 . ?
C14 C15 1.373(6) . ?
C15 H15 0.9500 . ?
C15 C16 1.395(7) . ?
C16 H16 0.9500 . ?
C17 C18 1.425(6) . ?
C17 C22 1.425(6) . ?
C18 H18 0.9500 . ?
C18 C19 1.357(7) . ?
C19 H19 0.9500 . ?
C19 C20 1.393(7) . ?
C20 C21 1.370(6) . ?
C21 H21 0.9500 . ?
C21 C22 1.403(6) . ?
C22 C23 1.427(6) . ?
C23 H23 0.9500 . ?
C24 C25 1.369(6) . ?
C24 C29 1.409(6) . ?
C25 H25 0.9500 . ?
C25 C26 1.405(6) . ?
C26 H26 0.9500 . ?
C26 C27 1.368(6) . ?
C27 H27 0.9500 . ?
C27 C28 1.416(6) . ?
C28 C29 1.416(6) . ?
C28 C30 1.411(6) . ?
C30 H30 0.9500 . ?
C30 C31 1.361(7) . ?
C31 H31 0.9500 . ?
C31 C32 1.400(6) . ?
C32 H32 0.9500 . ?
C33 H33A 0.9800 . ?
C33 H33B 0.9800 . ?
C33 H33C 0.9800 . ?
C34 H34A 0.9800 . ?
C34 H34B 0.9800 . ?
C34 H34C 0.9800 . ?

loop_
_geom_torsion_atom_site_label_1
_geom_torsion_atom_site_label_2
_geom_torsion_atom_site_label_3
_geom_torsion_atom_site_label_4
_geom_torsion
_geom_torsion_site_symmetry_1
_geom_torsion_site_symmetry_2
_geom_torsion_site_symmetry_3
_geom_torsion_site_symmetry_4
_geom_torsion_publ_flag
I1 C4 C5 C6 -176.4(3) . . . . ?
I2 C20 C21 C22 -180.0(4) . . . . ?
Fe1 O1 C1 C2 177.7(3) . . . . ?
Fe1 O1 C1 C6 -3.1(6) . . . . ?
Fe1 O2 C17 C18 174.2(3) . . . . ?
Fe1 O2 C17 C22 -6.7(7) . . . . ?
Fe1 N1 C7 C6 -3.8(6) . . . . ?
Fe1 N1 C8 C9 179.1(3) . . . . ?
Fe1 N1 C8 C13 -0.8(4) . . . . ?
Fe1 N2 C13 C8 -0.5(5) . . . . ?
Fe1 N2 C13 C12 179.0(3) . . . . ?
Fe1 N2 C16 C15 -177.5(3) . . . . ?
Fe1 N3 C23 C22 -3.7(7) . . . . ?
Fe1 N3 C24 C25 -178.3(4) . . . . ?
Fe1 N3 C24 C29 1.7(5) . . . . ?
Fe1 N4 C29 C24 -4.6(5) . . . . ?
Fe1 N4 C29 C28 175.6(4) . . . . ?
Fe1 N4 C32 C31 -174.1(4) . . . . ?
O1 Fe1 O2 C17 95.8(4) . . . . ?
O1 C1 C2 C3 -177.7(4) . . . . ?
O1 C1 C6 C5 177.7(4) . . . . ?
O1 C1 C6 C7 1.5(7) . . . . ?
O2 Fe1 O1 C1 92.2(3) . . . . ?
O2 C17 C18 C19 179.3(5) . . . . ?
O2 C17 C22 C21 -178.9(5) . . . . ?
O2 C17 C22 C23 0.7(8) . . . . ?
N1 Fe1 O1 C1 1.4(3) . . . . ?
N1 Fe1 O2 C17 -170.4(4) . . . . ?
N1 C8 C9 C10 178.6(4) . . . . ?
N1 C8 C13 N2 0.9(5) . . . . ?
N1 C8 C13 C12 -178.7(4) . . . . ?
N2 Fe1 O2 C17 -88.2(4) . . . . ?
N3 Fe1 O1 C1 -174.2(3) . . . . ?
N3 Fe1 O2 C17 6.1(4) . . . . ?
N3 C24 C25 C26 178.9(4) . . . . ?
N3 C24 C29 N4 2.0(6) . . . . ?
N3 C24 C29 C28 -178.2(4) . . . . ?
N4 Fe1 O1 C1 -92.0(3) . . . . ?
C1 C2 C3 C4 0.0(7) . . . . ?
C1 C6 C7 N1 2.2(7) . . . . ?
C2 C1 C6 C5 -3.1(6) . . . . ?
C2 C1 C6 C7 -179.3(4) . . . . ?
C2 C3 C4 I1 176.2(3) . . . . ?
C2 C3 C4 C5 -3.0(7) . . . . ?
C3 C4 C5 C6 2.9(7) . . . . ?
C4 C5 C6 C1 0.2(6) . . . . ?
C4 C5 C6 C7 176.6(4) . . . . ?
C5 C6 C7 N1 -174.1(4) . . . . ?
C6 C1 C2 C3 3.0(6) . . . . ?
C7 N1 C8 C9 -0.1(6) . . . . ?
C7 N1 C8 C13 -179.9(4) . . . . ?
C8 N1 C7 C6 175.3(4) . . . . ?
C8 C9 C10 C11 0.8(6) . . . . ?
C9 C8 C13 N2 -179.0(4) . . . . ?
C9 C8 C13 C12 1.5(6) . . . . ?
C9 C10 C11 C12 0.2(6) . . . . ?
C10 C11 C12 C13 -0.4(6) . . . . ?
C10 C11 C12 C14 -178.0(4) . . . . ?
C11 C12 C13 N2 -180.0(4) . . . . ?
C11 C12 C13 C8 -0.4(6) . . . . ?
C11 C12 C14 C15 179.4(4) . . . . ?
C12 C14 C15 C16 -0.8(6) . . . . ?
C13 N2 C16 C15 -0.3(6) . . . . ?
C13 C8 C9 C10 -1.6(6) . . . . ?
C13 C12 C14 C15 1.8(6) . . . . ?
C14 C12 C13 N2 -2.2(6) . . . . ?
C14 C12 C13 C8 177.3(4) . . . . ?
C14 C15 C16 N2 0.0(6) . . . . ?
C16 N2 C13 C8 -178.1(4) . . . . ?
C16 N2 C13 C12 1.5(6) . . . . ?
C17 C18 C19 C20 0.4(8) . . . . ?
C17 C22 C23 N3 4.8(8) . . . . ?
C18 C17 C22 C21 0.2(7) . . . . ?
C18 C17 C22 C23 179.8(4) . . . . ?
C18 C19 C20 I2 -179.7(4) . . . . ?
C18 C19 C20 C21 -1.1(8) . . . . ?
C19 C20 C21 C22 1.4(7) . . . . ?
C20 C21 C22 C17 -1.0(7) . . . . ?
C20 C21 C22 C23 179.4(4) . . . . ?
C21 C22 C23 N3 -175.6(5) . . . . ?
C22 C17 C18 C19 0.1(7) . . . . ?
C23 N3 C24 C25 1.5(7) . . . . ?
C23 N3 C24 C29 -178.5(4) . . . . ?
C24 N3 C23 C22 176.5(4) . . . . ?
C24 C25 C26 C27 -0.6(8) . . . . ?
C25 C24 C29 N4 -178.0(4) . . . . ?
C25 C24 C29 C28 1.8(7) . . . . ?
C25 C26 C27 C28 1.6(8) . . . . ?
C26 C27 C28 C29 -0.9(7) . . . . ?
C26 C27 C28 C30 179.8(5) . . . . ?
C27 C28 C29 N4 179.1(4) . . . . ?
C27 C28 C29 C24 -0.8(7) . . . . ?
C27 C28 C30 C31 -178.2(5) . . . . ?
C28 C30 C31 C32 -1.9(7) . . . . ?
C29 N4 C32 C31 0.6(7) . . . . ?
C29 C24 C25 C26 -1.1(7) . . . . ?
C29 C28 C30 C31 2.5(7) . . . . ?
C30 C28 C29 N4 -1.6(7) . . . . ?
C30 C28 C29 C24 178.6(4) . . . . ?
C30 C31 C32 N4 0.3(7) . . . . ?
C32 N4 C29 C24 179.9(4) . . . . ?
C32 N4 C29 C28 0.1(7) . . . . ?

loop_
_exptl_oxdiff_crystal_face_indexfrac_h
_exptl_oxdiff_crystal_face_indexfrac_k
_exptl_oxdiff_crystal_face_indexfrac_l
_exptl_oxdiff_crystal_face_x
_exptl_oxdiff_crystal_face_y
_exptl_oxdiff_crystal_face_z
11.2370 3.5213 -8.3021 0.6669 0.5720 -0.4776
-8.2041 -5.2692 11.3427 -0.5412 -0.4651 0.7006
-14.5175 0.5470 0.7505 -0.7590 -0.6493 -0.0476
-3.4549 7.7064 -14.6507 -0.0282 -0.0213 -0.9994
-8.5555 -9.0188 -16.2960 0.5500 -0.6409 -0.5356
6.6217 17.2735 3.8648 -0.6044 0.7076 -0.3661
-3.1381 -15.9265 4.7464 0.4208 -0.4945 0.7606
13.4648 9.7761 13.7562 -0.2594 0.8758 0.4070
-5.4565 -0.0722 13.7005 -0.7266 -0.2144 0.6528
-11.4562 -3.3152 8.0099 -0.6772 -0.5781 0.4553
